data_7249684
loop_
_publ_author_name
'wang, jiapeng'
'Wang, Jian-Hua'
'Liu, Yucun'
'Yuan, Junming'
'Yu, Yan-Wu'
'zhang, Yankang'
'Yan, Xuejian'

_publ_section_title
;
 A novel bis(triazole)furoxan energetic compound---graphene-like crystal
 structure for balancing energy and sensitivity
;
_journal_name_full CrystEngComm
_journal_paper_doi 10.1039/D4CE01116C
_journal_year 2025
_chemical_formula_moiety 'O4 S, 2(C8 H11 N10 O2), 6(H2 O)'
_chemical_formula_sum 'C16 H34 N20 O14 S'
_chemical_formula_weight 762.69
_space_group_crystal_system monoclinic
_space_group_IT_number 15
_space_group_name_Hall '-C 2yc'
_space_group_name_H-M_alt 'C 1 2/c 1'
_atom_sites_solution_hydrogens mixed
_atom_sites_solution_primary dual
_audit_block_doi 10.5517/ccdc.csd.cc2k4wh3
_audit_creation_date 2024-01-18
_audit_creation_method
;
Olex2 1.5
(compiled 2023.08.24 svn.re1ec1418 for OlexSys, GUI svn.r6817)
;
_audit_update_record
;
2024-05-25 deposited with the CCDC.	2024-12-05 downloaded from the CCDC.
;
_cell_angle_alpha 90
_cell_angle_beta 107.008(2)
_cell_angle_gamma 90
_cell_formula_units_Z 4
_cell_length_a 20.3798(6)
_cell_length_b 6.4900(2)
_cell_length_c 25.5179(7)
_cell_measurement_reflns_used 4641
_cell_measurement_temperature 193.00
_cell_measurement_theta_max 78.469
_cell_measurement_theta_min 3.623
_cell_volume 3227.51(17)
_computing_cell_refinement 'SAINT V8.40B (?, 2016)'
_computing_data_reduction 'SAINT V8.40B (?, 2016)'
_computing_molecular_graphics 'Olex2 1.5 (Dolomanov et al., 2009)'
_computing_publication_material 'Olex2 1.5 (Dolomanov et al., 2009)'
_computing_structure_refinement 'SHELXL 2018/3 (Sheldrick, 2015)'
_computing_structure_solution 'SHELXT 2018/2 (Sheldrick, 2018)'
_diffrn_ambient_temperature 193.00
_diffrn_measured_fraction_theta_full 0.998
_diffrn_measured_fraction_theta_max 0.982
_diffrn_measurement_device_type 'Bruker D8 VENTURE'
_diffrn_measurement_method '\f and \w scans'
_diffrn_radiation_type CuK\a
_diffrn_radiation_wavelength 1.54178
_diffrn_reflns_av_R_equivalents 0.0560
_diffrn_reflns_av_unetI/netI 0.0346
_diffrn_reflns_Laue_measured_fraction_full 0.998
_diffrn_reflns_Laue_measured_fraction_max 0.982
_diffrn_reflns_limit_h_max 25
_diffrn_reflns_limit_h_min -25
_diffrn_reflns_limit_k_max 8
_diffrn_reflns_limit_k_min -7
_diffrn_reflns_limit_l_max 32
_diffrn_reflns_limit_l_min -31
_diffrn_reflns_number 18012
_diffrn_reflns_point_group_measured_fraction_full 0.998
_diffrn_reflns_point_group_measured_fraction_max 0.982
_diffrn_reflns_theta_full 67.679
_diffrn_reflns_theta_max 79.464
_diffrn_reflns_theta_min 3.623
_diffrn_source_current 1.1
_diffrn_source_power 0.05500000000000001
_diffrn_source_voltage 50.0
_diffrn_standards_number 0
_exptl_absorpt_coefficient_mu 1.753
_exptl_absorpt_correction_T_max 0.7543
_exptl_absorpt_correction_T_min 0.6681
_exptl_absorpt_correction_type multi-scan
_exptl_absorpt_process_details
;
SADABS-2016/2 (Bruker,2016/2) was used for absorption correction.
wR2(int) was 0.0945 before and 0.0604 after correction.
The Ratio of minimum to maximum transmission is 0.8857.
The \l/2 correction factor is Not present.
;
_exptl_crystal_density_diffrn 1.570
_exptl_crystal_description block
_exptl_crystal_F_000 1592
_exptl_crystal_size_max 0.13
_exptl_crystal_size_mid 0.11
_exptl_crystal_size_min 0.1
_refine_diff_density_max 0.323
_refine_diff_density_min -0.416
_refine_diff_density_rms 0.056
_refine_ls_extinction_method none
_refine_ls_goodness_of_fit_ref 1.063
_refine_ls_hydrogen_treatment mixed
_refine_ls_matrix_type full
_refine_ls_number_parameters 253
_refine_ls_number_reflns 3449
_refine_ls_number_restraints 0
_refine_ls_restrained_S_all 1.063
_refine_ls_R_factor_all 0.0476
_refine_ls_R_factor_gt 0.0375
_refine_ls_shift/su_max 0.001
_refine_ls_shift/su_mean 0.000
_refine_ls_structure_factor_coef Fsqd
_refine_ls_weighting_details 'w=1/[\s^2^(Fo^2^)+(0.0564P)^2^+1.3524P] where P=(Fo^2^+2Fc^2^)/3'
_refine_ls_weighting_scheme calc
_refine_ls_wR_factor_gt 0.0988
_refine_ls_wR_factor_ref 0.1052
_reflns_Friedel_coverage 0.000
_reflns_number_gt 2807
_reflns_number_total 3449
_reflns_threshold_expression 'I > 2\s(I)'
_cod_data_source_file d4ce01116c2.cif
_cod_data_source_block cu_20240117_ys_zbu_b_0m
_cod_database_code 7249684
_shelx_shelxl_version_number 2018/3
_shelx_space_group_comment
;
The symmetry employed for this shelxl refinement is uniquely defined
by the following loop, which should always be used as a source of
symmetry information in preference to the above space-group names.
They are only intended as comments.
;
_shelx_estimated_absorpt_t_max 0.844
_shelx_estimated_absorpt_t_min 0.804
_olex2_refinement_description
;
1. Fixed Uiso
 At 1.2 times of:
  All N(H) groups, All N(H,H) groups
 At 1.5 times of:
  All C(H,H,H) groups, All O(H,H) groups
2.a Free rotating group:
 O3(H3A,H3B), O4(H4A,H4B), O7(H7C,H7D)
2.b X=CH2 refined with riding coordinates:
 N7(H7A,H7B)
2.c Idealised Me refined as rotating group:
 C1(H1C,H1D,H1E), C8(H8A,H8B,H8C)
;
_olex2_submission_special_instructions 'No special instructions were received'

loop_
_space_group_symop_operation_xyz
'x, y, z'
'-x, y, -z+1/2'
'x+1/2, y+1/2, z'
'-x+1/2, y+1/2, -z+1/2'
'-x, -y, -z'
'x, -y, z-1/2'
'-x+1/2, -y+1/2, -z'
'x+1/2, -y+1/2, z-1/2'

loop_
_atom_site_label
_atom_site_type_symbol
_atom_site_fract_x
_atom_site_fract_y
_atom_site_fract_z
_atom_site_U_iso_or_equiv
_atom_site_adp_type
_atom_site_occupancy
_atom_site_site_symmetry_order
_atom_site_calc_flag
_atom_site_refinement_flags_posn
_atom_site_refinement_flags_adp
_atom_site_refinement_flags_occupancy
_atom_site_disorder_assembly
_atom_site_disorder_group
S1 S 0.500000 0.70976(8) 0.750000 0.01910(14) Uani 1 2 d S T P . .
O5 O 0.47979(7) 0.8394(2) 0.78968(6) 0.0403(4) Uani 1 1 d . . . . .
O6 O 0.44140(6) 0.5783(2) 0.72145(5) 0.0306(3) Uani 1 1 d . . . . .
O1 O 0.42818(7) 0.4243(2) 0.42168(5) 0.0369(3) Uani 1 1 d . . . . .
O2 O 0.36437(7) 0.7167(2) 0.41067(5) 0.0322(3) Uani 1 1 d . . . . .
N1 N 0.45528(8) 0.2151(2) 0.66669(6) 0.0261(3) Uani 1 1 d . . . . .
H1A H 0.4757(11) 0.100(4) 0.6811(9) 0.031 Uiso 1 1 d . U . . .
H1B H 0.4500(12) 0.316(4) 0.6873(10) 0.043(6) Uiso 1 1 d . . . . .
N2 N 0.41684(7) 0.4313(2) 0.58808(5) 0.0212(3) Uani 1 1 d . . . . .
H2 H 0.3959(13) 0.533(4) 0.6010(10) 0.051(7) Uiso 1 1 d . . . . .
N3 N 0.45055(7) 0.2465(2) 0.52743(5) 0.0238(3) Uani 1 1 d . . . . .
N4 N 0.46795(7) 0.1507(2) 0.57793(5) 0.0220(3) Uani 1 1 d . . . . .
N5 N 0.33942(7) 0.7718(2) 0.58348(5) 0.0235(3) Uani 1 1 d . . . . .
N6 N 0.30819(7) 0.9131(2) 0.60809(6) 0.0239(3) Uani 1 1 d . . . . .
N7 N 0.24500(9) 1.2240(3) 0.58274(7) 0.0366(4) Uani 1 1 d . . . . .
H7A H 0.227673 1.316202 0.557156 0.044 Uiso 1 1 calc R U . . .
H7B H 0.239093 1.237122 0.615386 0.044 Uiso 1 1 calc R U . . .
N8 N 0.29256(7) 1.0279(2) 0.52409(6) 0.0246(3) Uani 1 1 d . . . . .
N9 N 0.33670(8) 0.8368(2) 0.44279(6) 0.0288(3) Uani 1 1 d . . . . .
N10 N 0.39931(8) 0.5459(2) 0.44350(6) 0.0262(3) Uani 1 1 d . . . . .
C1 C 0.50613(9) -0.0419(3) 0.58612(7) 0.0251(4) Uani 1 1 d . . . . .
H1C H 0.504049 -0.102123 0.550449 0.038 Uiso 1 1 calc R U . . .
H1D H 0.485965 -0.137997 0.606715 0.038 Uiso 1 1 calc R U . . .
H1E H 0.554078 -0.015326 0.606700 0.038 Uiso 1 1 calc R U . . .
C2 C 0.44797(8) 0.2617(2) 0.61483(6) 0.0203(3) Uani 1 1 d . . . . .
C3 C 0.41948(8) 0.4149(3) 0.53526(6) 0.0213(3) Uani 1 1 d . . . . .
C4 C 0.39117(8) 0.5666(3) 0.49313(6) 0.0215(3) Uani 1 1 d . . . . .
C5 C 0.35203(8) 0.7494(3) 0.49129(6) 0.0222(3) Uani 1 1 d . . . . .
C6 C 0.32819(8) 0.8495(3) 0.53373(7) 0.0213(3) Uani 1 1 d . . . . .
C7 C 0.28021(8) 1.0643(3) 0.57205(7) 0.0233(3) Uani 1 1 d . . . . .
C8 C 0.30578(11) 0.8827(3) 0.66394(7) 0.0362(5) Uani 1 1 d . . . . .
H8A H 0.262948 0.812822 0.663359 0.054 Uiso 1 1 calc R U . . .
H8B H 0.307856 1.016715 0.682078 0.054 Uiso 1 1 calc R U . . .
H8C H 0.344896 0.798218 0.684040 0.054 Uiso 1 1 calc R U . . .
O3 O 0.22540(7) 0.2943(2) 0.68952(6) 0.0387(3) Uani 1 1 d G . . . .
H3A H 0.194011 0.383770 0.690423 0.058 Uiso 1 1 d G U . . .
H3B H 0.262461 0.340258 0.713169 0.058 Uiso 1 1 d G U . . .
O4 O 0.33946(7) 0.4687(2) 0.76766(7) 0.0414(4) Uani 1 1 d G . . . .
H4A H 0.373601 0.521897 0.758253 0.062 Uiso 1 1 d G U . . .
H4B H 0.323739 0.569989 0.782760 0.062 Uiso 1 1 d G U . . .
O7 O 0.63102(8) 1.0637(3) 0.69923(7) 0.0464(4) Uani 1 1 d G . . . .
H7C H 0.599946 1.011555 0.712519 0.070 Uiso 1 1 d G U . . .
H7D H 0.634020 1.192058 0.709448 0.070 Uiso 1 1 d G U . . .

loop_
_atom_site_aniso_label
_atom_site_aniso_U_11
_atom_site_aniso_U_22
_atom_site_aniso_U_33
_atom_site_aniso_U_23
_atom_site_aniso_U_13
_atom_site_aniso_U_12
S1 0.0221(3) 0.0150(3) 0.0220(3) 0.000 0.0093(2) 0.000
O5 0.0421(8) 0.0356(8) 0.0502(9) -0.0239(6) 0.0246(7) -0.0082(6)
O6 0.0250(6) 0.0282(7) 0.0375(7) -0.0125(5) 0.0073(5) -0.0014(5)
O1 0.0501(8) 0.0353(8) 0.0305(7) 0.0010(5) 0.0201(6) 0.0182(6)
O2 0.0448(8) 0.0322(8) 0.0227(6) 0.0067(5) 0.0146(5) 0.0129(6)
N1 0.0386(8) 0.0188(8) 0.0214(7) 0.0010(6) 0.0094(6) 0.0088(6)
N2 0.0264(7) 0.0181(7) 0.0204(7) 0.0002(5) 0.0089(5) 0.0060(5)
N3 0.0289(7) 0.0224(7) 0.0195(7) -0.0006(5) 0.0063(5) 0.0071(5)
N4 0.0283(7) 0.0177(7) 0.0196(6) -0.0007(5) 0.0061(5) 0.0065(5)
N5 0.0277(7) 0.0216(8) 0.0221(7) 0.0003(5) 0.0087(6) 0.0088(5)
N6 0.0286(7) 0.0225(8) 0.0206(7) 0.0017(5) 0.0075(5) 0.0095(6)
N7 0.0528(10) 0.0324(9) 0.0286(8) 0.0082(7) 0.0181(7) 0.0240(8)
N8 0.0288(7) 0.0220(8) 0.0238(7) 0.0043(5) 0.0088(6) 0.0082(6)
N9 0.0362(8) 0.0275(8) 0.0248(7) 0.0033(6) 0.0121(6) 0.0092(6)
N10 0.0313(7) 0.0263(8) 0.0227(7) 0.0019(6) 0.0103(6) 0.0075(6)
C1 0.0311(8) 0.0186(9) 0.0249(8) -0.0014(6) 0.0071(7) 0.0094(7)
C2 0.0230(8) 0.0162(8) 0.0223(8) -0.0022(6) 0.0074(6) 0.0028(6)
C3 0.0232(8) 0.0197(8) 0.0207(8) -0.0007(6) 0.0063(6) 0.0033(6)
C4 0.0238(8) 0.0223(9) 0.0190(7) 0.0007(6) 0.0074(6) 0.0027(6)
C5 0.0236(8) 0.0212(9) 0.0221(8) 0.0014(6) 0.0071(6) 0.0026(6)
C6 0.0212(7) 0.0200(8) 0.0226(8) 0.0016(6) 0.0064(6) 0.0039(6)
C7 0.0250(8) 0.0225(9) 0.0226(8) 0.0028(6) 0.0073(6) 0.0066(6)
C8 0.0468(11) 0.0424(12) 0.0214(9) 0.0085(8) 0.0133(8) 0.0222(9)
O3 0.0392(8) 0.0392(9) 0.0395(8) -0.0061(6) 0.0145(6) 0.0069(6)
O4 0.0402(8) 0.0333(8) 0.0563(9) 0.0007(7) 0.0229(7) -0.0048(6)
O7 0.0383(8) 0.0402(9) 0.0668(11) -0.0101(8) 0.0249(7) -0.0027(6)

loop_
_atom_type_symbol
_atom_type_description
_atom_type_scat_dispersion_real
_atom_type_scat_dispersion_imag
_atom_type_scat_source
C C 0.0181 0.0091 'International Tables Vol C Tables 4.2.6.8 and 6.1.1.4'
H H 0.0000 0.0000 'International Tables Vol C Tables 4.2.6.8 and 6.1.1.4'
N N 0.0311 0.0180 'International Tables Vol C Tables 4.2.6.8 and 6.1.1.4'
O O 0.0492 0.0322 'International Tables Vol C Tables 4.2.6.8 and 6.1.1.4'
S S 0.3331 0.5567 'International Tables Vol C Tables 4.2.6.8 and 6.1.1.4'

loop_
_geom_angle_atom_site_label_1
_geom_angle_atom_site_label_2
_geom_angle_atom_site_label_3
_geom_angle
_geom_angle_site_symmetry_1
_geom_angle_site_symmetry_3
_geom_angle_publ_flag
O5 S1 O5 109.93(13) . 2_656 ?
O5 S1 O6 109.97(8) 2_656 . ?
O5 S1 O6 108.83(7) 2_656 2_656 ?
O5 S1 O6 108.83(7) . . ?
O5 S1 O6 109.97(8) . 2_656 ?
O6 S1 O6 109.32(11) . 2_656 ?
N9 O2 N10 108.04(11) . . ?
H1A N1 H1B 121(2) . . ?
C2 N1 H1A 120.9(14) . . ?
C2 N1 H1B 115.8(16) . . ?
C2 N2 H2 128.0(16) . . ?
C2 N2 C3 106.65(13) . . ?
C3 N2 H2 125.3(16) . . ?
C3 N3 N4 103.74(13) . . ?
N3 N4 C1 120.11(13) . . ?
C2 N4 N3 111.46(13) . . ?
C2 N4 C1 128.37(14) . . ?
C6 N5 N6 102.21(13) . . ?
N5 N6 C8 120.81(14) . . ?
C7 N6 N5 109.54(13) . . ?
C7 N6 C8 129.57(14) . . ?
H7A N7 H7B 120.0 . . ?
C7 N7 H7A 120.0 . . ?
C7 N7 H7B 120.0 . . ?
C7 N8 C6 102.67(13) . . ?
C5 N9 O2 107.03(14) . . ?
O1 N10 O2 117.13(13) . . ?
O1 N10 C4 135.62(15) . . ?
C4 N10 O2 107.25(13) . . ?
N4 C1 H1C 109.5 . . ?
N4 C1 H1D 109.5 . . ?
N4 C1 H1E 109.5 . . ?
H1C C1 H1D 109.5 . . ?
H1C C1 H1E 109.5 . . ?
H1D C1 H1E 109.5 . . ?
N1 C2 N2 126.19(15) . . ?
N1 C2 N4 127.71(15) . . ?
N4 C2 N2 106.09(14) . . ?
N2 C3 C4 123.84(14) . . ?
N3 C3 N2 112.07(14) . . ?
N3 C3 C4 124.09(14) . . ?
N10 C4 C3 120.30(15) . . ?
N10 C4 C5 106.11(14) . . ?
C5 C4 C3 133.59(15) . . ?
N9 C5 C4 111.57(14) . . ?
N9 C5 C6 117.86(15) . . ?
C4 C5 C6 130.57(15) . . ?
N5 C6 N8 115.78(14) . . ?
N5 C6 C5 122.68(15) . . ?
N8 C6 C5 121.54(14) . . ?
N7 C7 N6 124.75(15) . . ?
N7 C7 N8 125.44(15) . . ?
N8 C7 N6 109.80(14) . . ?
N6 C8 H8A 109.5 . . ?
N6 C8 H8B 109.5 . . ?
N6 C8 H8C 109.5 . . ?
H8A C8 H8B 109.5 . . ?
H8A C8 H8C 109.5 . . ?
H8B C8 H8C 109.5 . . ?
H3A O3 H3B 104.4 . . ?
H4A O4 H4B 104.5 . . ?
H7C O7 H7D 104.5 . . ?

loop_
_geom_bond_atom_site_label_1
_geom_bond_atom_site_label_2
_geom_bond_distance
_geom_bond_site_symmetry_2
_geom_bond_publ_flag
S1 O5 1.4650(13) . ?
S1 O5 1.4650(13) 2_656 ?
S1 O6 1.4751(12) 2_656 ?
S1 O6 1.4751(12) . ?
O1 N10 1.2124(18) . ?
O2 N9 1.3665(18) . ?
O2 N10 1.4454(18) . ?
N1 H1A 0.88(2) . ?
N1 H1B 0.87(3) . ?
N1 C2 1.323(2) . ?
N2 H2 0.90(3) . ?
N2 C2 1.351(2) . ?
N2 C3 1.369(2) . ?
N3 N4 1.3807(18) . ?
N3 C3 1.307(2) . ?
N4 C1 1.455(2) . ?
N4 C2 1.340(2) . ?
N5 N6 1.3695(18) . ?
N5 C6 1.322(2) . ?
N6 C7 1.352(2) . ?
N6 C8 1.454(2) . ?
N7 H7A 0.8800 . ?
N7 H7B 0.8800 . ?
N7 C7 1.333(2) . ?
N8 C6 1.350(2) . ?
N8 C7 1.341(2) . ?
N9 C5 1.313(2) . ?
N10 C4 1.331(2) . ?
C1 H1C 0.9800 . ?
C1 H1D 0.9800 . ?
C1 H1E 0.9800 . ?
C3 C4 1.447(2) . ?
C4 C5 1.423(2) . ?
C5 C6 1.462(2) . ?
C8 H8A 0.9800 . ?
C8 H8B 0.9800 . ?
C8 H8C 0.9800 . ?
O3 H3A 0.8693 . ?
O3 H3B 0.8701 . ?
O4 H4A 0.8710 . ?
O4 H4B 0.8692 . ?
O7 H7C 0.8695 . ?
O7 H7D 0.8700 . ?

loop_
_geom_torsion_atom_site_label_1
_geom_torsion_atom_site_label_2
_geom_torsion_atom_site_label_3
_geom_torsion_atom_site_label_4
_geom_torsion
_geom_torsion_site_symmetry_1
_geom_torsion_site_symmetry_2
_geom_torsion_site_symmetry_3
_geom_torsion_site_symmetry_4
_geom_torsion_publ_flag
O1 N10 C4 C3 -2.1(3) . . . . ?
O1 N10 C4 C5 178.8(2) . . . . ?
O2 N9 C5 C4 0.3(2) . . . . ?
O2 N9 C5 C6 179.82(14) . . . . ?
O2 N10 C4 C3 178.70(14) . . . . ?
O2 N10 C4 C5 -0.46(18) . . . . ?
N2 C3 C4 N10 176.03(15) . . . . ?
N2 C3 C4 C5 -5.1(3) . . . . ?
N3 N4 C2 N1 178.88(17) . . . . ?
N3 N4 C2 N2 0.34(18) . . . . ?
N3 C3 C4 N10 -4.0(3) . . . . ?
N3 C3 C4 C5 174.93(17) . . . . ?
N4 N3 C3 N2 0.49(18) . . . . ?
N4 N3 C3 C4 -179.52(15) . . . . ?
N5 N6 C7 N7 178.78(17) . . . . ?
N5 N6 C7 N8 -0.5(2) . . . . ?
N6 N5 C6 N8 -0.03(19) . . . . ?
N6 N5 C6 C5 -179.54(15) . . . . ?
N9 O2 N10 O1 -178.74(15) . . . . ?
N9 O2 N10 C4 0.65(18) . . . . ?
N9 C5 C6 N5 178.35(16) . . . . ?
N9 C5 C6 N8 -1.1(2) . . . . ?
N10 O2 N9 C5 -0.56(18) . . . . ?
N10 C4 C5 N9 0.1(2) . . . . ?
N10 C4 C5 C6 -179.33(17) . . . . ?
C1 N4 C2 N1 -4.0(3) . . . . ?
C1 N4 C2 N2 177.44(15) . . . . ?
C2 N2 C3 N3 -0.30(19) . . . . ?
C2 N2 C3 C4 179.71(15) . . . . ?
C3 N2 C2 N1 -178.60(17) . . . . ?
C3 N2 C2 N4 -0.03(18) . . . . ?
C3 N3 N4 C1 -177.88(14) . . . . ?
C3 N3 N4 C2 -0.51(18) . . . . ?
C3 C4 C5 N9 -178.87(18) . . . . ?
C3 C4 C5 C6 1.7(3) . . . . ?
C4 C5 C6 N5 -2.2(3) . . . . ?
C4 C5 C6 N8 178.28(17) . . . . ?
C6 N5 N6 C7 0.32(18) . . . . ?
C6 N5 N6 C8 177.46(17) . . . . ?
C6 N8 C7 N6 0.46(19) . . . . ?
C6 N8 C7 N7 -178.83(18) . . . . ?
C7 N8 C6 N5 -0.3(2) . . . . ?
C7 N8 C6 C5 179.25(15) . . . . ?
C8 N6 C7 N7 2.0(3) . . . . ?
C8 N6 C7 N8 -177.32(18) . . . . ?
